data_7230402
loop_
_publ_author_name
'Singh, Ashutosh S.'
'Ali, Amjad'
'Tiwari, Ranjay K.'
'Behera, Jogendra N.'
'Sun, Shih-Sheng'
'Chandrasekhar, Vadapalli'

_publ_section_title
;
 Thermally induced 1D to 2D polymer conversion accompanied by major
 packing changes in single-crystal-to-single-crystal transformation
;
_journal_issue 17
_journal_name_full CrystEngComm
_journal_page_first 2346
_journal_paper_doi 10.1039/C8CE00089A
_journal_volume 20
_journal_year 2018
_chemical_formula_moiety 'S4  O18  N5  C30  H34'
_chemical_formula_sum 'C60 H74 N10 O36 S8'
_chemical_formula_weight 1767.77
_space_group_IT_number 2
_space_group_name_Hall '-P 1'
_space_group_name_H-M_alt 'P -1'
_symmetry_cell_setting triclinic
_symmetry_Int_Tables_number 2
_symmetry_space_group_name_Hall '-P 1'
_symmetry_space_group_name_H-M 'P -1'
_atom_sites_solution_hydrogens mixed
_audit_conform_dict_location ftp://ftp.iucr.org/pub/cif_core.dic
_audit_conform_dict_name cif_core.dic
_audit_conform_dict_version 2.4.3
_audit_creation_date 2016-08-06T01:42:56-00:00
_audit_creation_method 'WinGX routine CIF_UPDATE'
_audit_update_record
;
2016-09-19 deposited with the CCDC.
2018-04-03 downloaded from the CCDC.
;
_cell_angle_alpha 80.390(2)
_cell_angle_beta 88.453(4)
_cell_angle_gamma 86.193(2)
_cell_formula_units_Z 1
_cell_length_a 9.8602(5)
_cell_length_b 11.0507(6)
_cell_length_c 16.8724(9)
_cell_measurement_reflns_used 7200
_cell_measurement_temperature 100(2)
_cell_measurement_theta_max 26.09
_cell_measurement_theta_min 2.4
_cell_measurement_wavelength 0.71073
_cell_volume 1808.42(17)
_computing_molecular_graphics 'Ortep for Windows (Farrugia, 2012)'
_computing_publication_material 'WinGX publication routines (Farrugia, 2012)'
_computing_structure_refinement 'SHELXL-2014/7 (Sheldrick, 2014)'
_diffrn_ambient_temperature 100(2)
_diffrn_measured_fraction_theta_full 0.983
_diffrn_measured_fraction_theta_max 0.977
_diffrn_measurement_device_type 'CCD area detector'
_diffrn_measurement_method 'phi and omega scans'
_diffrn_radiation_monochromator graphite
_diffrn_radiation_type MoK\a
_diffrn_radiation_wavelength 0.71073
_diffrn_reflns_av_R_equivalents 0.0409
_diffrn_reflns_av_unetI/netI 0.0531
_diffrn_reflns_Laue_measured_fraction_full 0.983
_diffrn_reflns_Laue_measured_fraction_max 0.977
_diffrn_reflns_limit_h_max 10
_diffrn_reflns_limit_h_min -12
_diffrn_reflns_limit_k_max 13
_diffrn_reflns_limit_k_min -13
_diffrn_reflns_limit_l_max 21
_diffrn_reflns_limit_l_min -14
_diffrn_reflns_number 25393
_diffrn_reflns_point_group_measured_fraction_full 0.983
_diffrn_reflns_point_group_measured_fraction_max 0.977
_diffrn_reflns_theta_full 25.5
_diffrn_reflns_theta_max 26.372
_diffrn_reflns_theta_min 1.873
_exptl_absorpt_coefficient_mu 0.352
_exptl_absorpt_correction_T_max 0.7584
_exptl_absorpt_correction_T_min 0.4853
_exptl_absorpt_correction_type multi-scan
_exptl_absorpt_process_details 'Bruker SADABS, 1996'
_exptl_crystal_colour colourless
_exptl_crystal_density_diffrn 1.623
_exptl_crystal_density_method 'not measured'
_exptl_crystal_description rod
_exptl_crystal_F_000 920
_exptl_crystal_size_max 0.19
_exptl_crystal_size_mid 0.16
_exptl_crystal_size_min 0.12
_refine_diff_density_max 0.332
_refine_diff_density_min -0.556
_refine_diff_density_rms 0.083
_refine_ls_extinction_method none
_refine_ls_goodness_of_fit_ref 1.031
_refine_ls_hydrogen_treatment mixed
_refine_ls_matrix_type full
_refine_ls_number_constraints 0
_refine_ls_number_parameters 567
_refine_ls_number_reflns 7224
_refine_ls_number_restraints 5
_refine_ls_restrained_S_all 1.032
_refine_ls_R_factor_all 0.0786
_refine_ls_R_factor_gt 0.0475
_refine_ls_shift/su_max 0
_refine_ls_shift/su_mean 0
_refine_ls_structure_factor_coef Fsqd
_refine_ls_weighting_details 'w=1/[\s^2^(Fo^2^)+(0.0695P)^2^+0.8069P] where P=(Fo^2^+2Fc^2^)/3'
_refine_ls_weighting_scheme calc
_refine_ls_wR_factor_gt 0.1166
_refine_ls_wR_factor_ref 0.1316
_reflns_Friedel_coverage 0
_reflns_number_gt 5042
_reflns_number_total 7224
_reflns_threshold_expression 'I > 2\s(I)'
_cod_data_source_file c8ce00089a2.cif
_cod_data_source_block crystal_1_ph
_cod_depositor_comments 'Adding full bibliography for 7230398--7230403.cif.'
_cod_database_code 7230402
_shelx_estimated_absorpt_t_min 0.936
_shelx_estimated_absorpt_t_max 0.959

loop_
_symmetry_equiv_pos_as_xyz
'x, y, z'
'-x, -y, -z'

loop_
_atom_site_label
_atom_site_type_symbol
_atom_site_fract_x
_atom_site_fract_y
_atom_site_fract_z
_atom_site_U_iso_or_equiv
_atom_site_adp_type
_atom_site_occupancy
_atom_site_site_symmetry_order
_atom_site_calc_flag
_atom_site_refinement_flags_posn
_atom_site_refinement_flags_adp
_atom_site_refinement_flags_occupancy
_atom_site_disorder_assembly
_atom_site_disorder_group
S4 S -0.23953(7) 0.82991(6) 0.03383(4) 0.01766(17) Uani 1 1 d . . . . .
S1 S -0.30539(7) 0.87646(6) 0.61966(4) 0.01894(18) Uani 1 1 d . . . . .
S2 S -0.15769(7) 0.75481(6) 0.40291(4) 0.01913(18) Uani 1 1 d . . . . .
S3 S 0.07377(7) 0.58825(6) 0.20892(4) 0.01759(18) Uani 1 1 d . . . . .
O14 O -0.36585(19) 0.90291(18) 0.01600(12) 0.0223(5) Uani 1 1 d . . . . .
O16 O -0.12093(19) 0.90100(17) 0.01046(12) 0.0206(4) Uani 1 1 d . . . . .
O3 O -0.2612(2) 0.74796(18) 0.63628(12) 0.0252(5) Uani 1 1 d . . . . .
O11 O 0.19881(19) 0.64910(18) 0.21961(12) 0.0234(5) Uani 1 1 d . . . . .
O13 O -0.2414(2) 0.79924(19) 0.12797(12) 0.0234(5) Uani 1 1 d . . . . .
O6 O -0.2881(2) 0.82065(19) 0.41734(12) 0.0253(5) Uani 1 1 d . . . . .
O7 O -0.1351(2) 0.63989(18) 0.45702(12) 0.0261(5) Uani 1 1 d . . . . .
O2 O -0.1919(2) 0.95547(18) 0.60297(13) 0.0263(5) Uani 1 1 d . . . . .
O1 O -0.3930(2) 0.8981(2) 0.54227(12) 0.0261(5) Uani 1 1 d . . . . .
H1A H -0.3461 0.8777 0.5038 0.039 Uiso 1 1 calc R U . . .
O2W O 1.4562(2) -0.1058(2) 0.15524(16) 0.0264(5) Uani 1 1 d G . . . .
O15 O -0.2307(2) 0.71465(18) 0.00358(13) 0.0254(5) Uani 1 1 d . . . . .
O1W O -0.6195(3) 1.0365(2) 0.73362(14) 0.0291(5) Uani 1 1 d G . . . .
O12 O -0.0011(2) 0.56604(19) 0.28862(12) 0.0281(5) Uani 1 1 d . . . . .
O4 O -0.3976(2) 0.9155(2) 0.67974(13) 0.0301(5) Uani 1 1 d . . . . .
O10 O 0.1054(2) 0.47079(18) 0.18323(13) 0.0313(5) Uani 1 1 d . . . . .
O9 O -0.0150(2) 0.6710(2) 0.15329(12) 0.0310(5) Uani 1 1 d . . . . .
O8 O -0.0472(2) 0.83600(18) 0.40522(15) 0.0317(5) Uani 1 1 d . . . . .
N2 N 0.9486(2) 0.1709(2) 0.40250(14) 0.0197(5) Uani 1 1 d . . . . .
H2 H 1.0262 0.127 0.4009 0.024 Uiso 1 1 calc R U . . .
O5 O -0.1677(2) 0.7286(2) 0.31792(12) 0.0355(6) Uani 1 1 d . . . . .
H5A H -0.1053 0.6766 0.3094 0.053 Uiso 1 1 calc R U . . .
N3 N 0.4327(2) 0.5189(2) 0.20560(13) 0.0187(5) Uani 1 1 d . . . . .
H3 H 0.3549 0.5627 0.2062 0.022 Uiso 1 1 calc R U . . .
N4 N 1.2068(3) 0.0008(2) 0.17725(14) 0.0206(6) Uani 1 1 d . . . . .
N1 N 0.1981(2) 0.7202(2) 0.39627(14) 0.0198(5) Uani 1 1 d D . . . .
N5 N 0.1222(3) 0.7734(2) -0.00310(15) 0.0250(6) Uani 1 1 d . . . . .
C3 C 0.4327(3) 0.5745(3) 0.39301(16) 0.0173(6) Uani 1 1 d . . . . .
C15 C 0.6754(3) 0.3814(3) 0.20185(16) 0.0180(6) Uani 1 1 d . . . . .
C2 C 0.3093(3) 0.5232(3) 0.41669(16) 0.0174(6) Uani 1 1 d . . . . .
H2B H 0.3059 0.4366 0.4317 0.021 Uiso 1 1 calc R U . . .
C8 C 0.7065(3) 0.3081(2) 0.40589(16) 0.0171(6) Uani 1 1 d . . . . .
C7 C 0.5767(3) 0.3791(3) 0.40669(16) 0.0173(6) Uani 1 1 d . . . . .
H7B H 0.4971 0.3348 0.4181 0.021 Uiso 1 1 calc R U . . .
C14 C 0.5520(3) 0.3250(3) 0.21858(17) 0.0192(6) Uani 1 1 d . . . . .
H14B H 0.5511 0.2379 0.2286 0.023 Uiso 1 1 calc R U . . .
C12 C 0.8306(3) 0.3644(3) 0.39323(17) 0.0191(6) Uani 1 1 d . . . . .
H12B H 0.8317 0.4515 0.3858 0.023 Uiso 1 1 calc R U . . .
C13 C 0.4332(3) 0.3957(3) 0.22040(16) 0.0192(6) Uani 1 1 d . . . . .
H13B H 0.35 0.3572 0.2323 0.023 Uiso 1 1 calc R U . . .
C16 C 0.6696(3) 0.5099(3) 0.18784(16) 0.0192(6) Uani 1 1 d . . . . .
H16B H 0.751 0.5514 0.1767 0.023 Uiso 1 1 calc R U . . .
C1 C 0.1932(3) 0.5983(3) 0.41818(16) 0.0189(6) Uani 1 1 d . . . . .
H1B H 0.1092 0.564 0.4348 0.023 Uiso 1 1 calc R U . . .
C24 C 1.0833(3) 0.1882(3) 0.18513(17) 0.0222(7) Uani 1 1 d . . . . .
H24B H 1.0822 0.2745 0.1838 0.027 Uiso 1 1 calc R U . . .
C6 C 0.5613(3) 0.5017(2) 0.39258(16) 0.0181(6) Uani 1 1 d . . . . .
H6B H 0.6413 0.5453 0.3813 0.022 Uiso 1 1 calc R U . . .
C17 C 0.5475(3) 0.5765(3) 0.18998(16) 0.0197(6) Uani 1 1 d . . . . .
H17B H 0.5447 0.6639 0.1803 0.024 Uiso 1 1 calc R U . . .
C5 C 0.3132(3) 0.7731(3) 0.37230(17) 0.0221(7) Uani 1 1 d . . . . .
H5B H 0.3127 0.8598 0.3567 0.026 Uiso 1 1 calc R U . . .
C19 C 0.8287(3) 0.1924(3) 0.20534(17) 0.0202(6) Uani 1 1 d . . . . .
H19B H 0.7521 0.1441 0.2158 0.024 Uiso 1 1 calc R U . . .
C11 C 0.9495(3) 0.2944(3) 0.39158(17) 0.0216(6) Uani 1 1 d . . . . .
H11B H 1.0332 0.3328 0.3827 0.026 Uiso 1 1 calc R U . . .
C27 C 0.3563(3) 0.6282(3) -0.00336(16) 0.0221(7) Uani 1 1 d . . . . .
C20 C 0.9628(3) 0.1279(3) 0.19752(16) 0.0194(6) Uani 1 1 d . . . . .
C18 C 0.8077(3) 0.3143(3) 0.19871(16) 0.0195(6) Uani 1 1 d . . . . .
H18B H 0.8856 0.3615 0.1913 0.023 Uiso 1 1 calc R U . . .
C23 C 1.2028(3) 0.1226(3) 0.17492(17) 0.0221(7) Uani 1 1 d . . . . .
H23B H 1.2846 0.1641 0.166 0.026 Uiso 1 1 calc R U . . .
C26 C 0.2303(3) 0.5776(3) -0.00040(18) 0.0259(7) Uani 1 1 d . . . . .
C10 C 0.8327(3) 0.1128(3) 0.41575(17) 0.0214(6) Uani 1 1 d . . . . .
H10B H 0.8354 0.0255 0.4237 0.026 Uiso 1 1 calc R U . . .
C25 C 0.1149(3) 0.6530(3) -0.00043(18) 0.0261(7) Uani 1 1 d . . . . .
H25B H 0.0286 0.6192 0.0015 0.031 Uiso 1 1 calc R U . . .
C9 C 0.7106(3) 0.1790(3) 0.41777(17) 0.0202(6) Uani 1 1 d . . . . .
H9B H 0.6288 0.1378 0.4272 0.024 Uiso 1 1 calc R U . . .
C21 C 0.9711(3) 0.0004(3) 0.20026(18) 0.0249(7) Uani 1 1 d . . . . .
H21B H 0.8913 -0.0439 0.2094 0.03 Uiso 1 1 calc R U . . .
C4 C 0.4323(3) 0.7021(3) 0.37027(17) 0.0198(6) Uani 1 1 d . . . . .
H4B H 0.5145 0.7396 0.3534 0.024 Uiso 1 1 calc R U . . .
C28 C 0.3595(3) 0.7550(3) -0.00763(17) 0.0266(7) Uani 1 1 d . . . . .
H28B H 0.4439 0.7924 -0.0111 0.032 Uiso 1 1 calc R U . . .
C29 C 0.2400(3) 0.8254(3) -0.00673(18) 0.0267(7) Uani 1 1 d . . . . .
H29B H 0.2416 0.9117 -0.0087 0.032 Uiso 1 1 calc R U . . .
C22 C 1.0941(3) -0.0606(3) 0.18985(19) 0.0279(7) Uani 1 1 d . . . . .
H22B H 1.0991 -0.1472 0.1916 0.033 Uiso 1 1 calc R U . . .
C30A C 0.4920(4) 0.5601(4) -0.0032(2) 0.0185(16) Uani 0.836(17) 1 d . . P A 1
C30B C 0.432(3) 0.4988(19) 0.0025(10) 0.014(8) Uiso 0.164(17) 1 d . . P A 2
H5 H 0.048(4) 0.824(4) 0.002(2) 0.054(12) Uiso 1 1 d . . . . .
H1 H 0.122(2) 0.770(3) 0.396(2) 0.037(10) Uiso 1 1 d D . . . .
H4 H 1.286(4) -0.035(3) 0.169(2) 0.033(10) Uiso 1 1 d . . . . .
H30A H 0.578(3) 0.602(2) -0.0072(16) 0.012(7) Uiso 1 1 d . . . . .
H1W2 H 1.498(4) -0.086(3) 0.110(2) 0.044(12) Uiso 1 1 d D . . . .
H2W2 H 1.517(4) -0.086(4) 0.186(2) 0.051(12) Uiso 1 1 d D . . . .
H1W1 H -0.562(4) 1.000(4) 0.713(2) 0.048(14) Uiso 1 1 d D . . . .
H2W1 H -0.654(4) 1.089(4) 0.700(3) 0.078(17) Uiso 1 1 d D . . . .
H13A H -0.169(4) 0.746(4) 0.138(3) 0.069(14) Uiso 1 1 d . . . . .
H26B H 0.233(3) 0.492(3) 0.001(2) 0.036(9) Uiso 1 1 d . . . . .

loop_
_atom_site_aniso_label
_atom_site_aniso_U_11
_atom_site_aniso_U_22
_atom_site_aniso_U_33
_atom_site_aniso_U_23
_atom_site_aniso_U_13
_atom_site_aniso_U_12
S4 0.0160(4) 0.0175(4) 0.0207(4) -0.0060(3) -0.0026(3) -0.0024(3)
S1 0.0176(4) 0.0205(4) 0.0201(4) -0.0062(3) -0.0015(3) -0.0039(3)
S2 0.0185(4) 0.0212(4) 0.0193(4) -0.0062(3) -0.0030(3) -0.0039(3)
S3 0.0176(4) 0.0189(4) 0.0174(4) -0.0050(3) -0.0029(3) -0.0035(3)
O14 0.0149(10) 0.0243(11) 0.0277(12) -0.0043(9) -0.0047(9) 0.0007(8)
O16 0.0154(11) 0.0208(10) 0.0263(11) -0.0055(9) -0.0008(8) -0.0035(8)
O3 0.0276(12) 0.0196(11) 0.0286(12) -0.0035(9) -0.0048(9) -0.0031(9)
O11 0.0150(11) 0.0223(11) 0.0359(12) -0.0120(9) -0.0022(9) -0.0034(8)
O13 0.0232(12) 0.0271(12) 0.0199(11) -0.0041(9) -0.0018(9) -0.0003(10)
O6 0.0177(11) 0.0350(12) 0.0258(11) -0.0132(9) -0.0052(9) 0.0014(9)
O7 0.0307(12) 0.0229(11) 0.0241(11) -0.0016(9) -0.0006(9) -0.0040(9)
O2 0.0166(11) 0.0199(11) 0.0430(13) -0.0062(9) -0.0010(9) -0.0034(9)
O1 0.0192(11) 0.0401(13) 0.0196(11) -0.0074(10) -0.0046(9) 0.0022(10)
O2W 0.0207(12) 0.0328(13) 0.0273(13) -0.0099(10) 0.0000(11) -0.0002(10)
O15 0.0278(12) 0.0192(11) 0.0326(12) -0.0124(9) -0.0029(10) -0.0046(9)
O1W 0.0243(13) 0.0285(13) 0.0332(14) -0.0005(11) -0.0063(11) -0.0010(11)
O12 0.0290(12) 0.0345(12) 0.0199(11) -0.0019(9) 0.0031(9) -0.0040(10)
O4 0.0271(12) 0.0372(13) 0.0292(12) -0.0141(10) 0.0027(10) -0.0053(10)
O10 0.0325(13) 0.0237(11) 0.0422(14) -0.0170(10) 0.0003(11) -0.0066(10)
O9 0.0231(12) 0.0490(14) 0.0177(11) -0.0008(10) -0.0034(9) 0.0100(10)
O8 0.0193(12) 0.0177(11) 0.0602(16) -0.0109(10) -0.0014(11) -0.0045(9)
N2 0.0182(13) 0.0222(13) 0.0196(13) -0.0065(10) -0.0046(10) 0.0010(10)
O5 0.0436(15) 0.0473(15) 0.0171(11) -0.0137(10) -0.0076(10) 0.0108(11)
N3 0.0165(13) 0.0226(13) 0.0180(12) -0.0074(10) -0.0029(10) 0.0023(10)
N4 0.0216(14) 0.0224(13) 0.0187(13) -0.0074(10) -0.0033(11) 0.0033(11)
N1 0.0173(14) 0.0234(13) 0.0204(13) -0.0094(10) -0.0059(10) 0.0024(11)
N5 0.0246(15) 0.0319(15) 0.0175(13) -0.0064(11) -0.0013(11) 0.0107(13)
C3 0.0226(16) 0.0205(14) 0.0110(13) -0.0075(11) -0.0029(11) -0.0036(12)
C15 0.0206(16) 0.0233(15) 0.0116(13) -0.0075(11) -0.0024(11) -0.0001(12)
C2 0.0205(16) 0.0211(15) 0.0127(14) -0.0071(11) -0.0039(11) -0.0043(12)
C8 0.0215(15) 0.0173(14) 0.0137(14) -0.0057(11) -0.0037(11) -0.0016(12)
C7 0.0144(15) 0.0213(15) 0.0182(14) -0.0073(12) -0.0023(11) -0.0039(12)
C14 0.0231(16) 0.0183(15) 0.0175(14) -0.0063(12) -0.0022(12) -0.0030(12)
C12 0.0195(16) 0.0183(14) 0.0211(15) -0.0065(12) -0.0034(12) -0.0033(12)
C13 0.0203(16) 0.0231(15) 0.0154(14) -0.0045(12) -0.0017(12) -0.0059(12)
C16 0.0173(15) 0.0238(15) 0.0178(15) -0.0055(12) 0.0002(12) -0.0050(12)
C1 0.0197(16) 0.0241(15) 0.0142(14) -0.0063(12) -0.0028(11) -0.0027(12)
C24 0.0250(17) 0.0193(15) 0.0233(16) -0.0067(12) -0.0054(13) -0.0002(13)
C6 0.0172(15) 0.0208(15) 0.0181(15) -0.0077(12) -0.0022(12) -0.0028(12)
C17 0.0226(16) 0.0203(15) 0.0172(15) -0.0051(12) -0.0037(12) -0.0034(12)
C5 0.0258(17) 0.0180(15) 0.0242(16) -0.0074(12) -0.0064(13) -0.0027(13)
C19 0.0194(16) 0.0244(15) 0.0190(15) -0.0079(12) -0.0023(12) -0.0060(12)
C11 0.0216(16) 0.0228(15) 0.0222(16) -0.0063(12) -0.0047(12) -0.0060(12)
C27 0.0223(16) 0.0323(17) 0.0115(14) -0.0066(12) -0.0043(12) 0.0092(13)
C20 0.0233(16) 0.0228(15) 0.0136(14) -0.0067(12) -0.0035(12) -0.0012(12)
C18 0.0179(16) 0.0247(16) 0.0182(15) -0.0093(12) -0.0040(12) -0.0028(12)
C23 0.0246(17) 0.0222(16) 0.0204(15) -0.0042(12) -0.0046(13) -0.0055(13)
C26 0.041(2) 0.0191(16) 0.0190(16) -0.0049(13) 0.0004(14) -0.0058(15)
C10 0.0250(17) 0.0197(15) 0.0203(15) -0.0045(12) -0.0032(13) -0.0021(13)
C25 0.0229(17) 0.0376(19) 0.0204(16) -0.0090(14) 0.0018(13) -0.0119(14)
C9 0.0202(16) 0.0209(15) 0.0207(15) -0.0059(12) -0.0029(12) -0.0042(12)
C21 0.0261(17) 0.0214(16) 0.0286(17) -0.0064(13) -0.0015(13) -0.0048(13)
C4 0.0192(16) 0.0186(14) 0.0223(15) -0.0036(12) -0.0026(12) -0.0052(12)
C28 0.0257(17) 0.0379(19) 0.0209(16) -0.0131(14) -0.0003(13) -0.0149(14)
C29 0.040(2) 0.0181(15) 0.0237(16) -0.0092(13) 0.0019(14) -0.0025(14)
C22 0.0340(19) 0.0177(15) 0.0329(18) -0.0055(13) -0.0062(14) -0.0023(14)
C30A 0.016(3) 0.025(3) 0.0165(18) -0.0075(15) -0.0036(14) -0.0021(18)

loop_
_atom_type_symbol
_atom_type_description
_atom_type_scat_dispersion_real
_atom_type_scat_dispersion_imag
_atom_type_scat_source
S S 0.1246 0.1234 'International Tables Vol C Tables 4.2.6.8 and 6.1.1.4'
O O 0.0106 0.006 'International Tables Vol C Tables 4.2.6.8 and 6.1.1.4'
N N 0.0061 0.0033 'International Tables Vol C Tables 4.2.6.8 and 6.1.1.4'
C C 0.0033 0.0016 'International Tables Vol C Tables 4.2.6.8 and 6.1.1.4'
H H 0 0 'International Tables Vol C Tables 4.2.6.8 and 6.1.1.4'

loop_
_geom_angle_atom_site_label_1
_geom_angle_atom_site_label_2
_geom_angle_atom_site_label_3
_geom_angle
_geom_angle_site_symmetry_1
O15 S4 O14 114.27(12) .
O15 S4 O16 112.02(12) .
O14 S4 O16 112.08(12) .
O15 S4 O13 107.62(12) .
O14 S4 O13 103.34(12) .
O16 S4 O13 106.75(12) .
O3 S1 O4 113.88(13) .
O3 S1 O2 112.34(12) .
O4 S1 O2 111.80(13) .
O3 S1 O1 108.00(12) .
O4 S1 O1 103.33(12) .
O2 S1 O1 106.76(12) .
O7 S2 O8 111.83(13) .
O7 S2 O6 113.33(13) .
O8 S2 O6 109.46(12) .
O7 S2 O5 108.94(13) .
O8 S2 O5 108.64(14) .
O6 S2 O5 104.29(12) .
O10 S3 O9 112.80(13) .
O10 S3 O11 110.85(12) .
O9 S3 O11 109.31(13) .
O10 S3 O12 108.42(13) .
O9 S3 O12 106.87(12) .
O11 S3 O12 108.42(12) .
S4 O13 H13A 102(3) .
S1 O1 H1A 109.5 .
H1W2 O2W H2W2 98(3) .
H1W1 O1W H2W1 108(4) .
C10 N2 C11 121.9(3) .
C10 N2 H2 119.1 .
C11 N2 H2 119.1 .
S2 O5 H5A 109.5 .
C17 N3 C13 121.5(2) .
C17 N3 H3 119.3 .
C13 N3 H3 119.3 .
C22 N4 C23 121.1(3) .
C22 N4 H4 122(2) .
C23 N4 H4 116(2) .
C5 N1 C1 122.4(3) .
C5 N1 H1 117(2) .
C1 N1 H1 120(2) .
C29 N5 C25 122.1(3) .
C29 N5 H5 115(2) .
C25 N5 H5 123(2) .
C2 C3 C4 118.1(3) .
C2 C3 C6 123.1(3) .
C4 C3 C6 118.8(3) .
C16 C15 C14 117.2(3) .
C16 C15 C18 118.7(3) .
C14 C15 C18 124.1(3) .
C1 C2 C3 119.7(3) .
C1 C2 H2B 120.2 .
C3 C2 H2B 120.2 .
C12 C8 C9 117.7(3) .
C12 C8 C7 122.1(2) .
C9 C8 C7 120.1(3) .
C6 C7 C8 124.8(3) .
C6 C7 H7B 117.6 .
C8 C7 H7B 117.6 .
C13 C14 C15 119.9(3) .
C13 C14 H14B 120.1 .
C15 C14 H14B 120.1 .
C11 C12 C8 120.1(3) .
C11 C12 H12B 119.9 .
C8 C12 H12B 119.9 .
N3 C13 C14 120.8(3) .
N3 C13 H13B 119.6 .
C14 C13 H13B 119.6 .
C17 C16 C15 120.6(3) .
C17 C16 H16B 119.7 .
C15 C16 H16B 119.7 .
N1 C1 C2 120.0(3) .
N1 C1 H1B 120 .
C2 C1 H1B 120 .
C23 C24 C20 119.7(3) .
C23 C24 H24B 120.2 .
C20 C24 H24B 120.2 .
C7 C6 C3 125.8(3) .
C7 C6 H6B 117.1 .
C3 C6 H6B 117.1 .
N3 C17 C16 120.1(3) .
N3 C17 H17B 119.9 .
C16 C17 H17B 119.9 .
N1 C5 C4 119.9(3) .
N1 C5 H5B 120.1 .
C4 C5 H5B 120.1 .
C18 C19 C20 124.4(3) .
C18 C19 H19B 117.8 .
C20 C19 H19B 117.8 .
N2 C11 C12 120.2(3) .
N2 C11 H11B 119.9 .
C12 C11 H11B 119.9 .
C26 C27 C28 118.4(3) .
C26 C27 C30A 126.5(3) .
C28 C27 C30A 115.2(3) .
C26 C27 C30B 91.5(9) .
C28 C27 C30B 150.1(10) .
C24 C20 C21 117.6(3) .
C24 C20 C19 123.2(3) .
C21 C20 C19 119.2(3) .
C19 C18 C15 125.7(3) .
C19 C18 H18B 117.2 .
C15 C18 H18B 117.2 .
N4 C23 C24 121.1(3) .
N4 C23 H23B 119.4 .
C24 C23 H23B 119.4 .
C25 C26 C27 119.1(3) .
C25 C26 H26B 126(2) .
C27 C26 H26B 115(2) .
N2 C10 C9 120.2(3) .
N2 C10 H10B 119.9 .
C9 C10 H10B 119.9 .
N5 C25 C26 120.7(3) .
N5 C25 H25B 119.7 .
C26 C25 H25B 119.7 .
C10 C9 C8 119.9(3) .
C10 C9 H9B 120 .
C8 C9 H9B 120 .
C22 C21 C20 120.1(3) .
C22 C21 H21B 119.9 .
C20 C21 H21B 119.9 .
C5 C4 C3 120.0(3) .
C5 C4 H4B 120 .
C3 C4 H4B 120 .
C29 C28 C27 119.5(3) .
C29 C28 H28B 120.2 .
C27 C28 H28B 120.2 .
N5 C29 C28 120.2(3) .
N5 C29 H29B 119.9 .
C28 C29 H29B 119.9 .
N4 C22 C21 120.4(3) .
N4 C22 H22B 119.8 .
C21 C22 H22B 119.8 .
C30A C30A C27 123.3(5) 2_665
C30A C30A H30A 114.0(16) 2_665
C27 C30A H30A 122.7(16) .
C30B C30B C27 114(2) 2_665

loop_
_geom_bond_atom_site_label_1
_geom_bond_atom_site_label_2
_geom_bond_distance
_geom_bond_site_symmetry_2
S4 O15 1.446(2) .
S4 O14 1.449(2) .
S4 O16 1.461(2) .
S4 O13 1.568(2) .
S1 O3 1.441(2) .
S1 O4 1.444(2) .
S1 O2 1.458(2) .
S1 O1 1.561(2) .
S2 O7 1.443(2) .
S2 O8 1.462(2) .
S2 O6 1.470(2) .
S2 O5 1.516(2) .
S3 O10 1.448(2) .
S3 O9 1.462(2) .
S3 O11 1.472(2) .
S3 O12 1.508(2) .
O13 H13A 0.89(4) .
O1 H1A 0.84 .
O2W H1W2 0.85(4) .
O2W H2W2 0.87(4) .
O1W H1W1 0.79(4) .
O1W H2W1 0.80(4) .
N2 C10 1.344(4) .
N2 C11 1.347(4) .
N2 H2 0.88 .
O5 H5A 0.84 .
N3 C17 1.334(4) .
N3 C13 1.343(3) .
N3 H3 0.88 .
N4 C22 1.335(4) .
N4 C23 1.338(4) .
N4 H4 0.87(3) .
N1 C5 1.333(4) .
N1 C1 1.340(4) .
N1 H1 0.899(18) .
N5 C29 1.325(4) .
N5 C25 1.330(4) .
N5 H5 0.90(4) .
C3 C2 1.397(4) .
C3 C4 1.398(4) .
C3 C6 1.456(4) .
C15 C16 1.397(4) .
C15 C14 1.404(4) .
C15 C18 1.461(4) .
C2 C1 1.372(4) .
C2 H2B 0.95 .
C8 C12 1.405(4) .
C8 C9 1.405(4) .
C8 C7 1.457(4) .
C7 C6 1.335(4) .
C7 H7B 0.95 .
C14 C13 1.367(4) .
C14 H14B 0.95 .
C12 C11 1.364(4) .
C12 H12B 0.95 .
C13 H13B 0.95 .
C16 C17 1.372(4) .
C16 H16B 0.95 .
C1 H1B 0.95 .
C24 C23 1.364(4) .
C24 C20 1.394(4) .
C24 H24B 0.95 .
C6 H6B 0.95 .
C17 H17B 0.95 .
C5 C4 1.371(4) .
C5 H5B 0.95 .
C19 C18 1.335(4) .
C19 C20 1.473(4) .
C19 H19B 0.95 .
C11 H11B 0.95 .
C27 C26 1.393(4) .
C27 C28 1.394(4) .
C27 C30A 1.491(5) .
C27 C30B 1.56(2) .
C20 C21 1.399(4) .
C18 H18B 0.95 .
C23 H23B 0.95 .
C26 C25 1.365(4) .
C26 H26B 0.94(3) .
C10 C9 1.369(4) .
C10 H10B 0.95 .
C25 H25B 0.95 .
C9 H9B 0.95 .
C21 C22 1.369(4) .
C21 H21B 0.95 .
C4 H4B 0.95 .
C28 C29 1.369(4) .
C28 H28B 0.95 .
C29 H29B 0.95 .
C22 H22B 0.95 .
C30A C30A 1.314(9) 2_665
C30A H30A 0.99(3) .
C30B C30B 1.34(5) 2_665

loop_
_geom_torsion_atom_site_label_1
_geom_torsion_atom_site_label_2
_geom_torsion_atom_site_label_3
_geom_torsion_atom_site_label_4
_geom_torsion
_geom_torsion_site_symmetry_4
C4 C3 C2 C1 -1.0(4) .
C6 C3 C2 C1 177.7(3) .
C12 C8 C7 C6 2.9(4) .
C9 C8 C7 C6 -176.9(3) .
C16 C15 C14 C13 0.2(4) .
C18 C15 C14 C13 179.8(3) .
C9 C8 C12 C11 1.0(4) .
C7 C8 C12 C11 -178.9(3) .
C17 N3 C13 C14 -1.1(4) .
C15 C14 C13 N3 0.6(4) .
C14 C15 C16 C17 -0.5(4) .
C18 C15 C16 C17 179.8(3) .
C5 N1 C1 C2 0.2(4) .
C3 C2 C1 N1 0.6(4) .
C8 C7 C6 C3 180.0(3) .
C2 C3 C6 C7 6.8(4) .
C4 C3 C6 C7 -174.6(3) .
C13 N3 C17 C16 0.8(4) .
C15 C16 C17 N3 0.0(4) .
C1 N1 C5 C4 -0.7(4) .
C10 N2 C11 C12 -0.4(4) .
C8 C12 C11 N2 -0.4(4) .
C23 C24 C20 C21 1.1(4) .
C23 C24 C20 C19 -177.1(3) .
C18 C19 C20 C24 2.4(5) .
C18 C19 C20 C21 -175.7(3) .
C20 C19 C18 C15 176.5(3) .
C16 C15 C18 C19 -175.2(3) .
C14 C15 C18 C19 5.1(5) .
C22 N4 C23 C24 -0.2(4) .
C20 C24 C23 N4 -0.6(4) .
C28 C27 C26 C25 -1.1(4) .
C30A C27 C26 C25 179.5(3) .
C30B C27 C26 C25 177.5(7) .
C11 N2 C10 C9 0.6(4) .
C29 N5 C25 C26 0.8(4) .
C27 C26 C25 N5 -0.1(4) .
N2 C10 C9 C8 0.1(4) .
C12 C8 C9 C10 -0.8(4) .
C7 C8 C9 C10 179.0(3) .
C24 C20 C21 C22 -0.9(4) .
C19 C20 C21 C22 177.3(3) .
N1 C5 C4 C3 0.3(4) .
C2 C3 C4 C5 0.6(4) .
C6 C3 C4 C5 -178.2(3) .
C26 C27 C28 C29 1.7(4) .
C30A C27 C28 C29 -178.9(3) .
C30B C27 C28 C29 -175.4(13) .
C25 N5 C29 C28 -0.2(5) .
C27 C28 C29 N5 -1.1(4) .
C23 N4 C22 C21 0.4(4) .
C20 C21 C22 N4 0.2(5) .
C26 C27 C30A C30A -2.8(6) 2_665
C28 C27 C30A C30A 177.7(4) 2_665
C26 C27 C30B C30B 176.5(18) 2_665
C28 C27 C30B C30B -6(3) 2_665
